data_7062104
loop_
_publ_author_name
'Podjed, Nina'
'Modec, Barbara'

_publ_section_title
;
 Amidines from cyclic amines and nitriles in the presence of zinc(ii):
 other nitriles in place of acetonitrile
;
_journal_issue 48
_journal_name_full 'New Journal of Chemistry'
_journal_page_first 23225
_journal_page_last 23238
_journal_paper_doi 10.1039/D2NJ04668G
_journal_volume 46
_journal_year 2022
_chemical_formula_moiety '2(C15 H17 N2 O2 Zn0.5), 2.5(C7 H5 N)'
_chemical_formula_sum 'C47.5 H46.5 N6.5 O4 Zn'
_chemical_formula_weight 837.78
_space_group_crystal_system triclinic
_space_group_IT_number 2
_space_group_name_Hall '-P 1'
_space_group_name_H-M_alt 'P -1'
_atom_sites_solution_hydrogens mixed
_atom_sites_solution_primary dual
_audit_creation_date 2022-10-27
_audit_creation_method
;
Olex2 1.2
(compiled 2018.05.29 svn.r3508 for OlexSys, GUI svn.r5506)
;
_audit_update_record
;
2022-10-28 deposited with the CCDC.	2022-11-18 downloaded from the CCDC.
;
_cell_angle_alpha 91.319(3)
_cell_angle_beta 97.791(2)
_cell_angle_gamma 97.798(2)
_cell_formula_units_Z 2
_cell_length_a 7.6600(2)
_cell_length_b 14.7528(5)
_cell_length_c 18.8900(6)
_cell_measurement_reflns_used 14689
_cell_measurement_temperature 150.00(10)
_cell_measurement_theta_max 30.0620
_cell_measurement_theta_min 2.6320
_cell_volume 2093.56(11)
_computing_cell_refinement 'CrysAlisPro 1.171.40.68a (Rigaku OD, 2019)'
_computing_data_collection 'CrysAlisPro 1.171.40.68a (Rigaku OD, 2019)'
_computing_data_reduction 'CrysAlisPro 1.171.40.68a (Rigaku OD, 2019)'
_computing_molecular_graphics 'Olex2 (Dolomanov et al., 2009)'
_computing_publication_material 'Olex2 (Dolomanov et al., 2009)'
_computing_structure_refinement 'ShelXL (Sheldrick, 2015)'
_computing_structure_solution 'ShelXT (Sheldrick, 2015)'
_diffrn_ambient_environment N~2~
_diffrn_ambient_temperature 150.00(10)
_diffrn_detector 'CCD plate'
_diffrn_detector_area_resol_mean 10.4933
_diffrn_detector_type Atlas
_diffrn_measured_fraction_theta_full 0.999
_diffrn_measured_fraction_theta_max 0.898
_diffrn_measurement_details
;
List of Runs (angles in degrees, time in seconds):

  # Type    Start    End  Width  t~exp~   \w     \q     \k     \f   Frames
#--------------------------------------------------------------------------
  1  \w    -14.00  88.00   1.00    7.50    --   14.05  57.00 120.00  102
  2  \w      0.00  44.00   1.00    7.50    --   14.05 -57.00 120.00   44
  3  \w    -42.00  48.00   1.00    7.50    --   14.05 -77.00  90.00   90
  4  \w    -41.00  48.00   1.00    7.50    --   14.05 -77.00 -30.00   89
  5  \w     -3.00  89.00   1.00    7.50    --   14.05  37.00  30.00   92
  6  \w    -14.00  88.00   1.00    7.50    --   14.05  57.00-120.00  102
  7  \w    -42.00  48.00   1.00    7.50    --   14.05 -77.00-120.00   90
  8  \w    -36.00  13.00   1.00    7.50    --  -14.36 -77.00-120.00   49
;
_diffrn_measurement_device 'four-circle diffractometer'
_diffrn_measurement_device_type 'SuperNova, Dual, Cu at home/near, Atlas'
_diffrn_measurement_method '\w scans'
_diffrn_orient_matrix_type 'CrysAlisPro convention (1999,Acta A55,543-557)'
_diffrn_orient_matrix_UB_11 -0.0324086000
_diffrn_orient_matrix_UB_12 0.0082470000
_diffrn_orient_matrix_UB_13 0.0326513000
_diffrn_orient_matrix_UB_21 -0.0123830000
_diffrn_orient_matrix_UB_22 0.0448611000
_diffrn_orient_matrix_UB_23 -0.0103373000
_diffrn_orient_matrix_UB_31 -0.0877856000
_diffrn_orient_matrix_UB_32 -0.0166915000
_diffrn_orient_matrix_UB_33 -0.0163070000
_diffrn_radiation_monochromator mirror
_diffrn_radiation_probe x-ray
_diffrn_radiation_type MoK\a
_diffrn_radiation_wavelength 0.71073
_diffrn_reflns_av_R_equivalents 0.0306
_diffrn_reflns_av_unetI/netI 0.0322
_diffrn_reflns_Laue_measured_fraction_full 0.999
_diffrn_reflns_Laue_measured_fraction_max 0.898
_diffrn_reflns_limit_h_max 10
_diffrn_reflns_limit_h_min -10
_diffrn_reflns_limit_k_max 20
_diffrn_reflns_limit_k_min -20
_diffrn_reflns_limit_l_max 26
_diffrn_reflns_limit_l_min -26
_diffrn_reflns_number 37788
_diffrn_reflns_point_group_measured_fraction_full 0.999
_diffrn_reflns_point_group_measured_fraction_max 0.898
_diffrn_reflns_theta_full 25.242
_diffrn_reflns_theta_max 30.312
_diffrn_reflns_theta_min 2.537
_diffrn_source 'micro-focus sealed X-ray tube'
_diffrn_source_type 'SuperNova (Mo) X-ray Source'
_exptl_absorpt_coefficient_mu 0.639
_exptl_absorpt_correction_T_max 1.00000
_exptl_absorpt_correction_T_min 0.53399
_exptl_absorpt_correction_type multi-scan
_exptl_absorpt_process_details
;
CrysAlisPro 1.171.40.68a (Rigaku Oxford Diffraction, 2019)
Empirical absorption correction using spherical harmonics,
 implemented in SCALE3 ABSPACK scaling algorithm.
;
_exptl_crystal_colour colourless
_exptl_crystal_density_diffrn 1.329
_exptl_crystal_description needle
_exptl_crystal_F_000 878
_exptl_crystal_size_max 0.6
_exptl_crystal_size_mid 0.3
_exptl_crystal_size_min 0.2
_refine_diff_density_max 0.370
_refine_diff_density_min -0.468
_refine_diff_density_rms 0.050
_refine_ls_extinction_method none
_refine_ls_goodness_of_fit_ref 1.028
_refine_ls_hydrogen_treatment mixed
_refine_ls_matrix_type full
_refine_ls_number_parameters 652
_refine_ls_number_reflns 11268
_refine_ls_number_restraints 102
_refine_ls_restrained_S_all 1.025
_refine_ls_R_factor_all 0.0442
_refine_ls_R_factor_gt 0.0331
_refine_ls_shift/su_max 0.001
_refine_ls_shift/su_mean 0.000
_refine_ls_structure_factor_coef Fsqd
_refine_ls_weighting_details 'w=1/[\s^2^(Fo^2^)+(0.0334P)^2^+0.7497P] where P=(Fo^2^+2Fc^2^)/3'
_refine_ls_weighting_scheme calc
_refine_ls_wR_factor_gt 0.0768
_refine_ls_wR_factor_ref 0.0827
_reflns_Friedel_coverage 0.000
_reflns_number_gt 9346
_reflns_number_total 11268
_reflns_threshold_expression 'I > 2\s(I)'
_cod_data_source_file d2nj04668g2.cif
_cod_data_source_block 225PhCN
_cod_depositor_comments 'Adding full bibliography for 7062097--7062109.cif.'
_cod_original_formula_sum 'C47.50 H46.50 N6.50 O4 Zn'
_cod_database_code 7062104
_shelx_shelxl_version_number 2018/3
_shelx_space_group_comment
;
The symmetry employed for this shelxl refinement is uniquely defined
by the following loop, which should always be used as a source of
symmetry information in preference to the above space-group names.
They are only intended as comments.
;
_shelx_estimated_absorpt_t_max 0.883
_shelx_estimated_absorpt_t_min 0.700
_reflns_odcompleteness_completeness 99.95
_reflns_odcompleteness_iscentric 1
_reflns_odcompleteness_theta 27.50
_olex2_refinement_description
;
1. Fixed Uiso
 At 1.2 times of:
  All C(H) groups, All C(H,H) groups
2. Rigid body (RIGU) restrains
 N6, C61, C62, C63, C67, C64, C66, C65
 with sigma for 1-2 distances of 0.004 and sigma for 1-3 distances of 0.004
 C61A, N6A, C62A, C63A, C67A, C64A, C66A, C65A
 with sigma for 1-2 distances of 0.004 and sigma for 1-3 distances of 0.004
3. Others
 Sof(N6A)=Sof(C61A)=Sof(C62A)=Sof(C63A)=Sof(H63A)=Sof(C64A)=Sof(H64A)=
 Sof(C65A)=Sof(H65A)=Sof(C66A)=Sof(H66A)=Sof(C67A)=Sof(H67A)=1-FVAR(1)
 Sof(N6)=Sof(C61)=Sof(C62)=Sof(C63)=Sof(H63)=Sof(C64)=Sof(H64)=Sof(C65)=
 Sof(H65)=Sof(C66)=Sof(H66)=Sof(C67)=Sof(H67)=FVAR(1)
 Fixed Sof: N7(0.5) C71(0.5) C72(0.5) C73(0.5) H73(0.5) C74(0.5) H74(0.5)
 C75(0.5) H75(0.5) C76(0.5) H76(0.5) C77(0.5) H77(0.5)
4.a Secondary CH2 refined with riding coordinates:
 C21(H21A,H21B), C22(H22A,H22B), C23(H23A,H23B), C24(H24A,H24B), C25(H25A,
 H25B), C41(H41A,H41B), C42(H42A,H42B), C43(H43A,H43B), C44(H44A,H44B),
 C45(H45A,H45B)
4.b Aromatic/amide H refined with riding coordinates:
 C11(H11), C12(H12), C13(H13), C14(H14), C16(H16), C17(H17), C31(H31),
 C32(H32), C33(H33), C34(H34), C36(H36), C37(H37), C53(H53), C54(H54), C55(H55),
  C56(H56), C57(H57), C63(H63), C64(H64), C65(H65), C66(H66), C67(H67),
 C63A(H63A), C64A(H64A), C65A(H65A), C66A(H66A), C67A(H67A), C73(H73), C74(H74),
  C75(H75), C76(H76), C77(H77)
;
_oxdiff_exptl_absorpt_empirical_details
;
Empirical correction (ABSPACK) includes:
- Absorption correction using spherical harmonics
- Frame scaling
;
_oxdiff_exptl_absorpt_empirical_full_max 1.547
_oxdiff_exptl_absorpt_empirical_full_min 0.427

loop_
_space_group_symop_operation_xyz
'x, y, z'
'-x, -y, -z'

loop_
_atom_site_label
_atom_site_type_symbol
_atom_site_fract_x
_atom_site_fract_y
_atom_site_fract_z
_atom_site_U_iso_or_equiv
_atom_site_adp_type
_atom_site_occupancy
_atom_site_site_symmetry_order
_atom_site_calc_flag
_atom_site_refinement_flags_posn
_atom_site_refinement_flags_adp
_atom_site_refinement_flags_occupancy
_atom_site_disorder_assembly
_atom_site_disorder_group
Zn1 Zn 0.500000 0.000000 0.500000 0.01709(5) Uani 1 2 d S T P . .
Zn2 Zn 1.000000 0.500000 1.000000 0.01816(6) Uani 1 2 d S T P . .
O1 O 0.28583(12) -0.02006(6) 0.55573(5) 0.02088(19) Uani 1 1 d . . . . .
O3 O 0.74545(12) 0.45206(6) 0.95319(5) 0.0219(2) Uani 1 1 d . . . . .
O11 O 0.04952(13) 0.03822(7) 0.58472(5) 0.0257(2) Uani 1 1 d . . . . .
O33 O 0.47940(12) 0.49064(7) 0.91197(5) 0.0268(2) Uani 1 1 d . . . . .
N1 N 0.36490(14) 0.12259(7) 0.47378(6) 0.0180(2) Uani 1 1 d . . . . .
N2 N 0.67227(15) 0.07106(8) 0.59426(6) 0.0193(2) Uani 1 1 d . . . . .
H2 H 0.780(2) 0.0605(10) 0.5860(8) 0.019(4) Uiso 1 1 d . . . . .
N3 N 0.86937(14) 0.62887(7) 0.99517(6) 0.0181(2) Uani 1 1 d . . . . .
N4 N 1.09138(16) 0.52120(8) 0.89442(6) 0.0207(2) Uani 1 1 d . . . . .
H4 H 1.203(2) 0.5159(12) 0.9041(9) 0.031(5) Uiso 1 1 d . . . . .
N5 N 0.5351(3) -0.03805(15) 0.88617(15) 0.0922(9) Uani 1 1 d . . . . .
C10 C 0.40865(18) 0.19587(9) 0.43245(7) 0.0205(3) Uani 1 1 d . . . . .
C11 C 0.56504(19) 0.20041(10) 0.39996(8) 0.0255(3) Uani 1 1 d . . . . .
H11 H 0.637400 0.154681 0.406662 0.031 Uiso 1 1 calc R . . . .
C12 C 0.6095(2) 0.27282(11) 0.35841(9) 0.0325(3) Uani 1 1 d . . . . .
H12 H 0.712093 0.275616 0.336830 0.039 Uiso 1 1 calc R . . . .
C13 C 0.5025(2) 0.34250(11) 0.34804(9) 0.0358(4) Uani 1 1 d . . . . .
H13 H 0.534640 0.390864 0.319564 0.043 Uiso 1 1 calc R . . . .
C14 C 0.3517(2) 0.34007(10) 0.37935(9) 0.0334(3) Uani 1 1 d . . . . .
H14 H 0.282397 0.387056 0.372443 0.040 Uiso 1 1 calc R . . . .
C15 C 0.30007(19) 0.26634(9) 0.42235(7) 0.0246(3) Uani 1 1 d . . . . .
C16 C 0.1441(2) 0.25888(10) 0.45492(8) 0.0280(3) Uani 1 1 d . . . . .
H16 H 0.069327 0.303613 0.448773 0.034 Uiso 1 1 calc R . . . .
C17 C 0.10316(19) 0.18580(10) 0.49550(7) 0.0242(3) Uani 1 1 d . . . . .
H17 H 0.000375 0.180118 0.517134 0.029 Uiso 1 1 calc R . . . .
C18 C 0.21874(17) 0.11896(9) 0.50421(7) 0.0184(2) Uani 1 1 d . . . . .
C19 C 0.17949(17) 0.03883(9) 0.55215(7) 0.0186(2) Uani 1 1 d . . . . .
C21 C 0.67691(19) 0.17179(9) 0.59864(7) 0.0233(3) Uani 1 1 d . . . . .
H21A H 0.560046 0.185590 0.605664 0.028 Uiso 1 1 calc R . . . .
H21B H 0.703470 0.196478 0.553541 0.028 Uiso 1 1 calc R . . . .
C22 C 0.8141(2) 0.21911(10) 0.65893(8) 0.0282(3) Uani 1 1 d . . . . .
H22A H 0.932638 0.213538 0.648322 0.034 Uiso 1 1 calc R . . . .
H22B H 0.802873 0.283761 0.661720 0.034 Uiso 1 1 calc R . . . .
C23 C 0.7904(2) 0.17805(10) 0.73074(8) 0.0287(3) Uani 1 1 d . . . . .
H23A H 0.681459 0.193419 0.745777 0.034 Uiso 1 1 calc R . . . .
H23B H 0.889015 0.203772 0.766400 0.034 Uiso 1 1 calc R . . . .
C24 C 0.7824(2) 0.07437(10) 0.72540(8) 0.0280(3) Uani 1 1 d . . . . .
H24A H 0.754017 0.048673 0.769945 0.034 Uiso 1 1 calc R . . . .
H24B H 0.897793 0.059060 0.717720 0.034 Uiso 1 1 calc R . . . .
C25 C 0.64213(19) 0.03293(10) 0.66403(7) 0.0255(3) Uani 1 1 d . . . . .
H25A H 0.642213 -0.032789 0.661037 0.031 Uiso 1 1 calc R . . . .
H25B H 0.525771 0.043865 0.674163 0.031 Uiso 1 1 calc R . . . .
C30 C 0.93274(18) 0.71886(9) 1.01645(7) 0.0194(3) Uani 1 1 d . . . . .
C31 C 1.11187(19) 0.74209(9) 1.04831(7) 0.0240(3) Uani 1 1 d . . . . .
H31 H 1.186537 0.697268 1.053899 0.029 Uiso 1 1 calc R . . . .
C32 C 1.1750(2) 0.83092(10) 1.07092(8) 0.0273(3) Uani 1 1 d . . . . .
H32 H 1.292548 0.845743 1.092203 0.033 Uiso 1 1 calc R . . . .
C33 C 1.0651(2) 0.89993(10) 1.06248(8) 0.0286(3) Uani 1 1 d . . . . .
H33 H 1.110051 0.959707 1.078519 0.034 Uiso 1 1 calc R . . . .
C34 C 0.8929(2) 0.87951(9) 1.03085(8) 0.0269(3) Uani 1 1 d . . . . .
H34 H 0.821328 0.925666 1.024754 0.032 Uiso 1 1 calc R . . . .
C35 C 0.82217(18) 0.78847(9) 1.00723(7) 0.0217(3) Uani 1 1 d . . . . .
C36 C 0.64367(19) 0.76316(10) 0.97542(8) 0.0263(3) Uani 1 1 d . . . . .
H36 H 0.567582 0.807196 0.968445 0.032 Uiso 1 1 calc R . . . .
C37 C 0.58371(18) 0.67408(10) 0.95508(8) 0.0247(3) Uani 1 1 d . . . . .
H37 H 0.466363 0.656660 0.934324 0.030 Uiso 1 1 calc R . . . .
C38 C 0.70163(17) 0.60835(9) 0.96581(7) 0.0189(2) Uani 1 1 d . . . . .
C39 C 0.63482(17) 0.50862(9) 0.94171(7) 0.0194(3) Uani 1 1 d . . . . .
C41 C 1.0835(2) 0.61362(10) 0.86711(8) 0.0286(3) Uani 1 1 d . . . . .
H41A H 1.145687 0.658482 0.903445 0.034 Uiso 1 1 calc R . . . .
H41B H 0.960124 0.623917 0.858643 0.034 Uiso 1 1 calc R . . . .
C42 C 1.1648(2) 0.62872(11) 0.79808(9) 0.0351(4) Uani 1 1 d . . . . .
H42A H 1.149523 0.689253 0.781484 0.042 Uiso 1 1 calc R . . . .
H42B H 1.291351 0.625156 0.807195 0.042 Uiso 1 1 calc R . . . .
C43 C 1.0761(2) 0.55685(12) 0.74081(8) 0.0355(4) Uani 1 1 d . . . . .
H43A H 0.952261 0.564676 0.727764 0.043 Uiso 1 1 calc R . . . .
H43B H 1.134572 0.564009 0.698445 0.043 Uiso 1 1 calc R . . . .
C44 C 1.0878(3) 0.46194(12) 0.76890(9) 0.0406(4) Uani 1 1 d . . . . .
H44A H 1.211435 0.451941 0.776765 0.049 Uiso 1 1 calc R . . . .
H44B H 1.023949 0.416299 0.733515 0.049 Uiso 1 1 calc R . . . .
C45 C 1.0095(2) 0.45072(11) 0.83869(8) 0.0349(4) Uani 1 1 d . . . . .
H45A H 0.882666 0.453441 0.829255 0.042 Uiso 1 1 calc R . . . .
H45B H 1.025293 0.390781 0.856445 0.042 Uiso 1 1 calc R . . . .
C51 C 0.3966(3) -0.06382(14) 0.85675(13) 0.0580(6) Uani 1 1 d . . . . .
C52 C 0.2221(2) -0.09617(10) 0.81987(10) 0.0360(4) Uani 1 1 d . . . . .
C53 C 0.1863(3) -0.09202(11) 0.74553(10) 0.0407(4) Uani 1 1 d . . . . .
H53 H 0.275969 -0.068903 0.719532 0.049 Uiso 1 1 calc R . . . .
C54 C 0.0184(3) -0.12220(12) 0.71117(9) 0.0424(4) Uani 1 1 d . . . . .
H54 H -0.006098 -0.119015 0.661773 0.051 Uiso 1 1 calc R . . . .
C55 C -0.1135(3) -0.15702(12) 0.74926(9) 0.0406(4) Uani 1 1 d . . . . .
H55 H -0.226630 -0.178210 0.725441 0.049 Uiso 1 1 calc R . . . .
C56 C -0.0800(2) -0.16092(12) 0.82285(9) 0.0385(4) Uani 1 1 d . . . . .
H56 H -0.170777 -0.184017 0.848304 0.046 Uiso 1 1 calc R . . . .
C57 C 0.0874(2) -0.13073(11) 0.85850(9) 0.0371(4) Uani 1 1 d . . . . .
H57 H 0.110346 -0.133401 0.907974 0.045 Uiso 1 1 calc R . . . .
N6 N 0.5297(11) 0.4272(4) 0.6299(5) 0.152(4) Uani 0.483(4) 1 d . U . A 1
C61 C 0.4800(9) 0.3769(3) 0.6693(4) 0.081(2) Uani 0.483(4) 1 d . U . A 1
C62 C 0.4202(10) 0.3124(5) 0.7197(4) 0.0346(14) Uani 0.483(4) 1 d . U . A 1
C63 C 0.4721(7) 0.3320(5) 0.7906(5) 0.0437(17) Uani 0.483(4) 1 d . U . A 1
H63 H 0.541410 0.387426 0.806123 0.052 Uiso 0.483(4) 1 calc R . . A 1
C64 C 0.4218(12) 0.2697(8) 0.8388(4) 0.053(2) Uani 0.483(4) 1 d . U . A 1
H64 H 0.455618 0.282347 0.887527 0.064 Uiso 0.483(4) 1 calc R . . A 1
C65 C 0.3193(11) 0.1870(6) 0.8141(5) 0.053(2) Uani 0.483(4) 1 d . U . A 1
H65 H 0.285489 0.144009 0.846641 0.063 Uiso 0.483(4) 1 calc R . . A 1
C66 C 0.2674(8) 0.1682(4) 0.7420(5) 0.0382(17) Uani 0.483(4) 1 d . U . A 1
H66 H 0.198493 0.112916 0.725795 0.046 Uiso 0.483(4) 1 calc R . . A 1
C67 C 0.3184(9) 0.2314(6) 0.6949(3) 0.0307(14) Uani 0.483(4) 1 d . U . A 1
H67 H 0.284253 0.219701 0.646005 0.037 Uiso 0.483(4) 1 calc R . . A 1
N6A N 0.6168(5) 0.4839(3) 0.7275(3) 0.094(2) Uani 0.517(4) 1 d . U . A 2
C61A C 0.5424(5) 0.4148(3) 0.7390(3) 0.0575(14) Uani 0.517(4) 1 d . U . A 2
C62A C 0.4513(6) 0.3272(4) 0.7522(4) 0.0304(13) Uani 0.517(4) 1 d . U . A 2
C63A C 0.4641(8) 0.3003(4) 0.8221(4) 0.0297(12) Uani 0.517(4) 1 d . U . A 2
H63A H 0.529144 0.338727 0.858932 0.036 Uiso 0.517(4) 1 calc R . . A 2
C64A C 0.3781(7) 0.2148(5) 0.8364(3) 0.0304(11) Uani 0.517(4) 1 d . U . A 2
H64A H 0.386899 0.195157 0.883067 0.037 Uiso 0.517(4) 1 calc R . . A 2
C65A C 0.2794(6) 0.1589(3) 0.7811(4) 0.0319(12) Uani 0.517(4) 1 d . U . A 2
H65A H 0.220988 0.101863 0.790345 0.038 Uiso 0.517(4) 1 calc R . . A 2
C66A C 0.2686(8) 0.1886(5) 0.7120(3) 0.0320(13) Uani 0.517(4) 1 d . U . A 2
H66A H 0.202325 0.151072 0.674860 0.038 Uiso 0.517(4) 1 calc R . . A 2
C67A C 0.3531(9) 0.2715(6) 0.6974(3) 0.0332(14) Uani 0.517(4) 1 d . U . A 2
H67A H 0.344644 0.290655 0.650654 0.040 Uiso 0.517(4) 1 calc R . . A 2
N7 N 1.4469(6) 0.6216(3) 0.4425(2) 0.0660(10) Uani 0.5 1 d . . . B -1
C71 C 1.3219(6) 0.5837(3) 0.4605(2) 0.0475(9) Uani 0.5 1 d . . . B -1
C72 C 1.172(3) 0.5334(9) 0.4859(9) 0.053(2) Uani 0.5 1 d . . . B -1
C73 C 1.0107(14) 0.5417(5) 0.4503(4) 0.0586(18) Uani 0.5 1 d . . . B -1
H73 H 1.002399 0.578327 0.410882 0.070 Uiso 0.5 1 calc R . . B -1
C74 C 0.8610(12) 0.4976(6) 0.4708(5) 0.068(2) Uani 0.5 1 d . . . B -1
H74 H 0.750954 0.504815 0.445752 0.082 Uiso 0.5 1 calc R . . B -1
C75 C 0.868(3) 0.4444(11) 0.5260(10) 0.077(4) Uani 0.5 1 d . . . B -1
H75 H 0.763176 0.413442 0.538177 0.092 Uiso 0.5 1 calc R . . B -1
C76 C 1.0310(14) 0.4333(5) 0.5668(4) 0.063(2) Uani 0.5 1 d . . . B -1
H76 H 1.034760 0.396772 0.606314 0.075 Uiso 0.5 1 calc R . . B -1
C77 C 1.1867(10) 0.4790(4) 0.5462(4) 0.0503(14) Uani 0.5 1 d . . . B -1
H77 H 1.297360 0.473658 0.571598 0.060 Uiso 0.5 1 calc R . . B -1

loop_
_atom_site_aniso_label
_atom_site_aniso_U_11
_atom_site_aniso_U_22
_atom_site_aniso_U_33
_atom_site_aniso_U_23
_atom_site_aniso_U_13
_atom_site_aniso_U_12
Zn1 0.01426(10) 0.01882(10) 0.01903(10) 0.00204(8) 0.00484(8) 0.00256(8)
Zn2 0.01437(10) 0.01704(10) 0.02266(11) 0.00133(8) 0.00138(8) 0.00190(8)
O1 0.0169(4) 0.0239(5) 0.0235(5) 0.0053(4) 0.0064(4) 0.0046(4)
O3 0.0163(4) 0.0189(4) 0.0294(5) -0.0028(4) 0.0013(4) 0.0017(3)
O11 0.0199(5) 0.0349(5) 0.0252(5) 0.0049(4) 0.0098(4) 0.0077(4)
O33 0.0168(5) 0.0288(5) 0.0330(5) -0.0073(4) -0.0019(4) 0.0034(4)
N1 0.0169(5) 0.0195(5) 0.0175(5) 0.0015(4) 0.0025(4) 0.0018(4)
N2 0.0158(5) 0.0224(5) 0.0207(5) 0.0001(4) 0.0050(4) 0.0038(4)
N3 0.0174(5) 0.0181(5) 0.0188(5) 0.0008(4) 0.0029(4) 0.0018(4)
N4 0.0169(5) 0.0213(5) 0.0241(6) 0.0015(4) 0.0022(4) 0.0038(4)
N5 0.0614(13) 0.0639(13) 0.132(2) 0.0330(14) -0.0335(14) -0.0184(11)
C10 0.0214(6) 0.0202(6) 0.0191(6) 0.0020(5) 0.0011(5) 0.0017(5)
C11 0.0259(7) 0.0234(7) 0.0285(7) 0.0062(6) 0.0073(6) 0.0033(5)
C12 0.0325(8) 0.0308(8) 0.0359(8) 0.0099(7) 0.0122(7) 0.0016(6)
C13 0.0401(9) 0.0295(8) 0.0379(9) 0.0157(7) 0.0072(7) 0.0015(7)
C14 0.0359(8) 0.0270(7) 0.0379(8) 0.0127(7) 0.0019(7) 0.0078(6)
C15 0.0257(7) 0.0233(6) 0.0239(7) 0.0036(5) -0.0005(5) 0.0041(5)
C16 0.0264(7) 0.0274(7) 0.0316(7) 0.0044(6) 0.0005(6) 0.0119(6)
C17 0.0206(6) 0.0283(7) 0.0252(7) 0.0012(6) 0.0043(5) 0.0078(5)
C18 0.0163(6) 0.0213(6) 0.0170(6) -0.0010(5) 0.0005(5) 0.0029(5)
C19 0.0157(6) 0.0232(6) 0.0165(6) -0.0006(5) 0.0015(5) 0.0015(5)
C21 0.0232(7) 0.0228(6) 0.0237(6) 0.0001(5) 0.0022(5) 0.0042(5)
C22 0.0280(7) 0.0251(7) 0.0291(7) -0.0036(6) -0.0015(6) 0.0018(6)
C23 0.0277(7) 0.0339(8) 0.0239(7) -0.0063(6) -0.0006(6) 0.0070(6)
C24 0.0289(7) 0.0327(8) 0.0219(7) 0.0019(6) 0.0001(6) 0.0052(6)
C25 0.0260(7) 0.0275(7) 0.0227(7) 0.0034(6) 0.0046(5) 0.0008(6)
C30 0.0232(6) 0.0180(6) 0.0176(6) 0.0019(5) 0.0052(5) 0.0020(5)
C31 0.0239(7) 0.0207(6) 0.0265(7) 0.0021(5) 0.0009(5) 0.0028(5)
C32 0.0288(7) 0.0233(7) 0.0265(7) 0.0005(6) -0.0013(6) -0.0025(6)
C33 0.0406(9) 0.0168(6) 0.0267(7) -0.0004(5) 0.0045(6) -0.0014(6)
C34 0.0351(8) 0.0180(6) 0.0291(7) 0.0035(5) 0.0075(6) 0.0053(6)
C35 0.0257(7) 0.0197(6) 0.0211(6) 0.0039(5) 0.0058(5) 0.0048(5)
C36 0.0253(7) 0.0236(7) 0.0319(7) 0.0050(6) 0.0038(6) 0.0098(6)
C37 0.0188(6) 0.0259(7) 0.0295(7) 0.0016(6) 0.0001(5) 0.0061(5)
C38 0.0185(6) 0.0200(6) 0.0187(6) 0.0012(5) 0.0039(5) 0.0030(5)
C39 0.0162(6) 0.0219(6) 0.0202(6) -0.0008(5) 0.0035(5) 0.0025(5)
C41 0.0362(8) 0.0233(7) 0.0297(7) 0.0061(6) 0.0129(6) 0.0074(6)
C42 0.0472(10) 0.0272(7) 0.0344(8) 0.0060(6) 0.0195(7) 0.0031(7)
C43 0.0369(9) 0.0453(9) 0.0254(7) 0.0073(7) 0.0086(6) 0.0043(7)
C44 0.0584(11) 0.0337(8) 0.0283(8) -0.0054(7) 0.0104(8) -0.0017(8)
C45 0.0479(10) 0.0271(7) 0.0255(7) -0.0001(6) 0.0039(7) -0.0084(7)
C51 0.0494(12) 0.0382(10) 0.0796(15) 0.0192(10) -0.0078(11) -0.0042(9)
C52 0.0378(9) 0.0239(7) 0.0453(9) 0.0059(7) 0.0024(7) 0.0039(6)
C53 0.0543(11) 0.0282(8) 0.0435(10) 0.0084(7) 0.0225(8) 0.0032(7)
C54 0.0660(12) 0.0337(9) 0.0264(8) 0.0033(7) 0.0051(8) 0.0044(8)
C55 0.0442(10) 0.0384(9) 0.0366(9) 0.0046(7) -0.0039(7) 0.0048(8)
C56 0.0401(9) 0.0426(9) 0.0343(9) 0.0083(7) 0.0100(7) 0.0047(7)
C57 0.0490(10) 0.0364(8) 0.0255(7) 0.0048(7) 0.0022(7) 0.0067(7)
N6 0.223(8) 0.075(4) 0.218(9) 0.089(5) 0.166(7) 0.085(5)
C61 0.108(5) 0.046(3) 0.115(5) 0.034(3) 0.076(4) 0.043(3)
C62 0.032(4) 0.029(3) 0.046(4) -0.001(3) 0.012(3) 0.011(2)
C63 0.030(2) 0.041(3) 0.058(4) -0.022(3) 0.002(4) 0.005(2)
C64 0.056(5) 0.081(6) 0.026(3) -0.010(4) 0.001(3) 0.033(5)
C65 0.054(6) 0.069(6) 0.044(5) 0.021(4) 0.025(4) 0.019(4)
C66 0.026(3) 0.032(3) 0.057(5) 0.001(4) 0.015(4) -0.003(2)
C67 0.026(3) 0.041(4) 0.026(2) -0.005(3) 0.0010(19) 0.012(3)
N6A 0.045(2) 0.058(2) 0.173(6) 0.070(3) -0.009(3) -0.0024(17)
C61A 0.0282(18) 0.045(2) 0.100(4) 0.037(2) 0.0011(19) 0.0085(15)
C62A 0.020(2) 0.027(3) 0.044(3) 0.007(3) 0.000(3) 0.0069(17)
C63A 0.031(2) 0.025(3) 0.032(4) -0.0088(18) -0.002(2) 0.0049(19)
C64A 0.029(3) 0.041(3) 0.023(2) 0.003(2) 0.0077(17) 0.007(2)
C65A 0.0236(17) 0.0242(18) 0.046(4) 0.002(2) 0.004(3) -0.0027(13)
C66A 0.025(2) 0.038(4) 0.032(3) -0.010(2) -0.001(2) 0.006(2)
C67A 0.026(3) 0.047(4) 0.030(3) 0.010(3) 0.005(2) 0.017(3)
N7 0.069(3) 0.073(3) 0.055(2) 0.017(2) 0.011(2) 0.002(2)
C71 0.059(3) 0.044(2) 0.0380(19) 0.0041(16) 0.0072(18) 0.0028(19)
C72 0.065(6) 0.040(4) 0.055(5) -0.017(3) 0.024(4) 0.000(3)
C73 0.085(5) 0.047(4) 0.042(4) 0.006(3) 0.001(3) 0.008(4)
C74 0.052(4) 0.074(6) 0.075(6) -0.017(5) -0.007(4) 0.016(3)
C75 0.073(9) 0.072(9) 0.084(9) -0.034(7) 0.044(7) -0.021(6)
C76 0.098(7) 0.046(4) 0.040(4) 0.003(2) 0.016(4) -0.013(4)
C77 0.056(4) 0.041(3) 0.051(3) -0.003(2) -0.001(3) 0.006(2)

loop_
_atom_type_symbol
_atom_type_description
_atom_type_scat_dispersion_real
_atom_type_scat_dispersion_imag
_atom_type_scat_source
C C 0.0033 0.0016 'International Tables Vol C Tables 4.2.6.8 and 6.1.1.4'
H H 0.0000 0.0000 'International Tables Vol C Tables 4.2.6.8 and 6.1.1.4'
N N 0.0061 0.0033 'International Tables Vol C Tables 4.2.6.8 and 6.1.1.4'
O O 0.0106 0.0060 'International Tables Vol C Tables 4.2.6.8 and 6.1.1.4'
Zn Zn 0.2839 1.4301 'International Tables Vol C Tables 4.2.6.8 and 6.1.1.4'

loop_
_geom_angle_atom_site_label_1
_geom_angle_atom_site_label_2
_geom_angle_atom_site_label_3
_geom_angle
_geom_angle_site_symmetry_1
_geom_angle_site_symmetry_3
_geom_angle_publ_flag
O1 Zn1 O1 180.0 . 2_656 ?
O1 Zn1 N1 77.55(4) 2_656 2_656 ?
O1 Zn1 N1 77.55(4) . . ?
O1 Zn1 N1 102.45(4) 2_656 . ?
O1 Zn1 N1 102.45(4) . 2_656 ?
O1 Zn1 N2 91.50(4) . . ?
O1 Zn1 N2 88.50(4) 2_656 . ?
O1 Zn1 N2 88.50(4) . 2_656 ?
O1 Zn1 N2 91.50(4) 2_656 2_656 ?
N1 Zn1 N1 180.0 . 2_656 ?
N2 Zn1 N1 92.92(4) . . ?
N2 Zn1 N1 92.92(4) 2_656 2_656 ?
N2 Zn1 N1 87.08(4) 2_656 . ?
N2 Zn1 N1 87.08(4) . 2_656 ?
N2 Zn1 N2 180.0 . 2_656 ?
O3 Zn2 O3 180.0 . 2_767 ?
O3 Zn2 N3 102.26(4) 2_767 . ?
O3 Zn2 N3 77.74(4) 2_767 2_767 ?
O3 Zn2 N3 102.27(4) . 2_767 ?
O3 Zn2 N3 77.73(4) . . ?
O3 Zn2 N4 88.21(4) . 2_767 ?
O3 Zn2 N4 91.79(4) . . ?
O3 Zn2 N4 88.21(4) 2_767 . ?
O3 Zn2 N4 91.79(4) 2_767 2_767 ?
N3 Zn2 N3 180.0 2_767 . ?
N4 Zn2 N3 92.70(4) . . ?
N4 Zn2 N3 92.69(4) 2_767 2_767 ?
N4 Zn2 N3 87.31(4) 2_767 . ?
N4 Zn2 N3 87.30(4) . 2_767 ?
N4 Zn2 N4 180.00(6) . 2_767 ?
C19 O1 Zn1 118.62(8) . . ?
C39 O3 Zn2 118.61(8) . . ?
C10 N1 Zn1 130.99(9) . . ?
C18 N1 Zn1 110.30(8) . . ?
C18 N1 C10 118.70(11) . . ?
C21 N2 Zn1 115.13(8) . . ?
C25 N2 Zn1 115.23(8) . . ?
C25 N2 C21 109.56(11) . . ?
C30 N3 Zn2 132.26(9) . . ?
C38 N3 Zn2 109.22(8) . . ?
C38 N3 C30 118.52(11) . . ?
C41 N4 Zn2 115.07(9) . . ?
C41 N4 C45 110.48(12) . . ?
C45 N4 Zn2 114.39(9) . . ?
N1 C10 C11 119.04(12) . . ?
N1 C10 C15 121.21(12) . . ?
C11 C10 C15 119.76(12) . . ?
C12 C11 C10 119.54(14) . . ?
C11 C12 C13 120.99(15) . . ?
C14 C13 C12 120.58(14) . . ?
C13 C14 C15 120.39(14) . . ?
C10 C15 C14 118.74(14) . . ?
C16 C15 C10 118.12(13) . . ?
C16 C15 C14 123.14(14) . . ?
C17 C16 C15 119.73(13) . . ?
C16 C17 C18 119.13(13) . . ?
N1 C18 C17 123.11(12) . . ?
N1 C18 C19 116.99(11) . . ?
C17 C18 C19 119.89(12) . . ?
O1 C19 C18 116.44(11) . . ?
O11 C19 O1 126.13(12) . . ?
O11 C19 C18 117.41(12) . . ?
N2 C21 C22 113.35(11) . . ?
C23 C22 C21 111.86(12) . . ?
C22 C23 C24 110.55(12) . . ?
C23 C24 C25 110.77(12) . . ?
N2 C25 C24 112.91(11) . . ?
N3 C30 C31 119.33(12) . . ?
N3 C30 C35 121.45(12) . . ?
C31 C30 C35 119.22(12) . . ?
C32 C31 C30 119.75(13) . . ?
C31 C32 C33 121.15(14) . . ?
C34 C33 C32 120.18(13) . . ?
C33 C34 C35 120.42(13) . . ?
C34 C35 C30 119.26(13) . . ?
C36 C35 C30 117.94(12) . . ?
C36 C35 C34 122.79(13) . . ?
C37 C36 C35 119.68(13) . . ?
C36 C37 C38 119.27(13) . . ?
N3 C38 C37 123.13(12) . . ?
N3 C38 C39 117.70(11) . . ?
C37 C38 C39 119.16(12) . . ?
O3 C39 C38 116.72(11) . . ?
O33 C39 O3 126.04(12) . . ?
O33 C39 C38 117.23(12) . . ?
N4 C41 C42 113.59(12) . . ?
C43 C42 C41 110.32(13) . . ?
C44 C43 C42 109.58(13) . . ?
C43 C44 C45 111.19(14) . . ?
N4 C45 C44 113.15(13) . . ?
N5 C51 C52 179.9(4) . . ?
C53 C52 C51 120.35(18) . . ?
C57 C52 C51 119.71(17) . . ?
C57 C52 C53 119.94(16) . . ?
C54 C53 C52 119.66(16) . . ?
C55 C54 C53 120.29(16) . . ?
C54 C55 C56 120.55(17) . . ?
C57 C56 C55 120.16(17) . . ?
C56 C57 C52 119.40(15) . . ?
N6 C61 C62 178.9(8) . . ?
C63 C62 C61 118.9(9) . . ?
C63 C62 C67 121.8(7) . . ?
C67 C62 C61 119.2(8) . . ?
C62 C63 C64 119.4(7) . . ?
C63 C64 C65 119.2(6) . . ?
C66 C65 C64 120.8(6) . . ?
C67 C66 C65 119.1(5) . . ?
C66 C67 C62 119.7(6) . . ?
N6A C61A C62A 178.8(7) . . ?
C63A C62A C61A 117.7(7) . . ?
C67A C62A C61A 121.2(7) . . ?
C67A C62A C63A 121.0(4) . . ?
C62A C63A C64A 118.9(5) . . ?
C65A C64A C63A 119.8(6) . . ?
C66A C65A C64A 119.5(6) . . ?
C67A C66A C65A 121.1(6) . . ?
C66A C67A C62A 119.6(5) . . ?
N7 C71 C72 176.4(7) . . ?
C73 C72 C71 116.7(11) . . ?
C73 C72 C77 120.1(14) . . ?
C77 C72 C71 123.2(13) . . ?
C72 C73 C74 121.0(9) . . ?
C75 C74 C73 121.0(10) . . ?
C74 C75 C76 121.6(15) . . ?
C77 C76 C75 117.8(10) . . ?
C76 C77 C72 118.4(10) . . ?

loop_
_geom_bond_atom_site_label_1
_geom_bond_atom_site_label_2
_geom_bond_distance
_geom_bond_site_symmetry_2
_geom_bond_publ_flag
Zn1 O1 2.0587(9) . ?
Zn1 O1 2.0588(9) 2_656 ?
Zn1 N1 2.2355(11) 2_656 ?
Zn1 N1 2.2355(11) . ?
Zn1 N2 2.2164(11) . ?
Zn1 N2 2.2164(11) 2_656 ?
Zn2 O3 2.0527(9) 2_767 ?
Zn2 O3 2.0527(9) . ?
Zn2 N3 2.2635(11) . ?
Zn2 N3 2.2635(11) 2_767 ?
Zn2 N4 2.2167(12) . ?
Zn2 N4 2.2167(12) 2_767 ?
O1 C19 1.2660(16) . ?
O3 C39 1.2696(16) . ?
O11 C19 1.2384(16) . ?
O33 C39 1.2367(16) . ?
N1 C10 1.3790(16) . ?
N1 C18 1.3215(17) . ?
N2 C21 1.4818(17) . ?
N2 C25 1.4791(17) . ?
N3 C30 1.3811(16) . ?
N3 C38 1.3205(16) . ?
N4 C41 1.4748(18) . ?
N4 C45 1.4752(18) . ?
N5 C51 1.140(3) . ?
C10 C11 1.413(2) . ?
C10 C15 1.4177(19) . ?
C11 C12 1.373(2) . ?
C12 C13 1.400(2) . ?
C13 C14 1.364(2) . ?
C14 C15 1.418(2) . ?
C15 C16 1.409(2) . ?
C16 C17 1.364(2) . ?
C17 C18 1.4100(18) . ?
C18 C19 1.5280(18) . ?
C21 C22 1.5259(19) . ?
C22 C23 1.521(2) . ?
C23 C24 1.523(2) . ?
C24 C25 1.5244(19) . ?
C30 C31 1.4147(19) . ?
C30 C35 1.4165(18) . ?
C31 C32 1.3711(19) . ?
C32 C33 1.405(2) . ?
C33 C34 1.364(2) . ?
C34 C35 1.4163(19) . ?
C35 C36 1.414(2) . ?
C36 C37 1.360(2) . ?
C37 C38 1.4122(18) . ?
C38 C39 1.5284(18) . ?
C41 C42 1.528(2) . ?
C42 C43 1.519(2) . ?
C43 C44 1.518(2) . ?
C44 C45 1.524(2) . ?
C51 C52 1.435(3) . ?
C52 C53 1.398(2) . ?
C52 C57 1.391(2) . ?
C53 C54 1.371(3) . ?
C54 C55 1.370(3) . ?
C55 C56 1.383(2) . ?
C56 C57 1.376(2) . ?
N6 C61 1.129(6) . ?
C61 C62 1.436(8) . ?
C62 C63 1.357(7) . ?
C62 C67 1.371(7) . ?
C63 C64 1.364(9) . ?
C64 C65 1.392(10) . ?
C65 C66 1.376(8) . ?
C66 C67 1.360(7) . ?
N6A C61A 1.139(5) . ?
C61A C62A 1.427(6) . ?
C62A C63A 1.381(7) . ?
C62A C67A 1.376(7) . ?
C63A C64A 1.392(6) . ?
C64A C65A 1.387(6) . ?
C65A C66A 1.381(7) . ?
C66A C67A 1.357(7) . ?
N7 C71 1.138(5) . ?
C71 C72 1.43(2) . ?
C72 C73 1.35(2) . ?
C72 C77 1.409(16) . ?
C73 C74 1.349(15) . ?
C74 C75 1.318(17) . ?
C75 C76 1.405(18) . ?
C76 C77 1.396(13) . ?

loop_
_geom_hbond_atom_site_label_D
_geom_hbond_atom_site_label_H
_geom_hbond_atom_site_label_A
_geom_hbond_distance_DH
_geom_hbond_distance_HA
_geom_hbond_distance_DA
_geom_hbond_angle_DHA
_geom_hbond_site_symmetry_A
_geom_hbond_publ_flag
N2 H2 O11 0.895(16) 2.136(16) 3.0225(15) 170.7(13) 1_655 yes
N4 H4 O33 0.866(18) 2.183(18) 3.0415(15) 170.8(16) 1_655 yes
